data_7200533
loop_
_publ_author_name
'Karmakar, Anirban'
'Baruah, Jubaraj B.'
'Boomi Shankar, R.'

_publ_section_title
;
 Zinc(II) and cobalt(II) complexes of
 (3-carboxymethoxy-naphthalen-2-yloxy)-acetic acid: a structural study
;
_journal_issue 5
_journal_name_full CrystEngComm
_journal_page_first 832
_journal_paper_doi 10.1039/b817416d
_journal_volume 11
_journal_year 2009
_chemical_formula_sum 'C26 H29 N7 O7 Zn'
_chemical_formula_weight 616.93
_chemical_name_systematic
;
?
;
_space_group_IT_number 14
_symmetry_cell_setting monoclinic
_symmetry_space_group_name_Hall '-P 2ybc'
_symmetry_space_group_name_H-M 'P 1 21/c 1'
_atom_sites_solution_hydrogens geom
_atom_sites_solution_primary direct
_atom_sites_solution_secondary difmap
_audit_creation_method SHELXL-97
_cell_angle_alpha 90.00
_cell_angle_beta 115.724(2)
_cell_angle_gamma 90.00
_cell_formula_units_Z 4
_cell_length_a 9.3548(3)
_cell_length_b 18.3574(6)
_cell_length_c 18.7369(6)
_cell_measurement_reflns_used 7620
_cell_measurement_temperature 296(2)
_cell_measurement_theta_max 25.34
_cell_measurement_theta_min 2.45
_cell_volume 2898.80(17)
_computing_cell_refinement 'Bruker SMART'
_computing_data_collection 'Bruker SMART'
_computing_data_reduction 'Bruker SAINT'
_computing_molecular_graphics 'Bruker SHELXTL'
_computing_publication_material 'Bruker SHELXTL'
_computing_structure_refinement 'SHELXL-97 (Sheldrick, 1997)'
_computing_structure_solution 'SHELXS-97 (Sheldrick, 1990)'
_diffrn_ambient_temperature 296(2)
_diffrn_measured_fraction_theta_full 0.950
_diffrn_measured_fraction_theta_max 0.950
_diffrn_measurement_device_type 'CCD area detector'
_diffrn_measurement_method 'phi and omega scans'
_diffrn_radiation_monochromator graphite
_diffrn_radiation_source 'fine-focus sealed tube'
_diffrn_radiation_type MoK\a
_diffrn_radiation_wavelength 0.71073
_diffrn_reflns_av_R_equivalents 0.0288
_diffrn_reflns_av_sigmaI/netI 0.0262
_diffrn_reflns_limit_h_max 10
_diffrn_reflns_limit_h_min -10
_diffrn_reflns_limit_k_max 21
_diffrn_reflns_limit_k_min -21
_diffrn_reflns_limit_l_max 21
_diffrn_reflns_limit_l_min -20
_diffrn_reflns_number 24225
_diffrn_reflns_theta_full 25.00
_diffrn_reflns_theta_max 25.00
_diffrn_reflns_theta_min 1.64
_exptl_absorpt_coefficient_mu 0.903
_exptl_absorpt_correction_type none
_exptl_crystal_colour colourless
_exptl_crystal_density_diffrn 1.414
_exptl_crystal_density_method 'not measured'
_exptl_crystal_description blocks
_exptl_crystal_F_000 1280
_exptl_crystal_size_max 0.38
_exptl_crystal_size_mid 0.24
_exptl_crystal_size_min 0.19
_refine_diff_density_max 0.993
_refine_diff_density_min -0.340
_refine_diff_density_rms 0.056
_refine_ls_extinction_method none
_refine_ls_goodness_of_fit_ref 1.036
_refine_ls_hydrogen_treatment mixed
_refine_ls_matrix_type full
_refine_ls_number_parameters 380
_refine_ls_number_reflns 4849
_refine_ls_number_restraints 0
_refine_ls_restrained_S_all 1.036
_refine_ls_R_factor_all 0.0600
_refine_ls_R_factor_gt 0.0442
_refine_ls_shift/su_max 0.001
_refine_ls_shift/su_mean 0.000
_refine_ls_structure_factor_coef Fsqd
_refine_ls_weighting_details 'calc w=1/[\s^2^(Fo^2^)+(0.0669P)^2^+2.4607P] where P=(Fo^2^+2Fc^2^)/3'
_refine_ls_weighting_scheme calc
_refine_ls_wR_factor_gt 0.1193
_refine_ls_wR_factor_ref 0.1303
_reflns_number_gt 3794
_reflns_number_total 4849
_reflns_threshold_expression >2sigma(I)
_cod_data_source_file b817416d.txt
_cod_data_source_block zndicarboxy2_0m
_cod_depositor_comments
;
The following automatic conversions were performed:
'_symmetry_cell_setting' value 'Monoclinic' changed to 'monoclinic'
according to '/home/saulius/struct/CIF-dictionaries/cif_core.dic'
dictionary named 'cif_core.dic' version 2.4.1 from 2010-06-29.

Automatic conversion script
Id: cif_fix_enum 1527 2010-12-29 10:47:43Z saulius 
;
_cod_original_cell_volume 2898.80(16)
_cod_original_sg_symbol_H-M P2(1)/c
_cod_database_code 7200533

loop_
_symmetry_equiv_pos_as_xyz
'x, y, z'
'-x, y+1/2, -z+1/2'
'-x, -y, -z'
'x, -y-1/2, z-1/2'

loop_
_atom_site_label
_atom_site_type_symbol
_atom_site_fract_x
_atom_site_fract_y
_atom_site_fract_z
_atom_site_U_iso_or_equiv
_atom_site_adp_type
_atom_site_occupancy
_atom_site_symmetry_multiplicity
_atom_site_calc_flag
_atom_site_refinement_flags
_atom_site_disorder_assembly
_atom_site_disorder_group
Zn1 Zn 1.03195(4) 0.18696(2) 0.52226(2) 0.04327(16) Uani 1 1 d . . .
C1 C 0.9191(4) 0.19393(17) 0.3288(2) 0.0411(8) Uani 1 1 d . . .
C2 C 0.7894(4) 0.22907(19) 0.2560(2) 0.0467(8) Uani 1 1 d . . .
H2A H 0.8310 0.2730 0.2432 0.056 Uiso 1 1 calc R . .
H2B H 0.7598 0.1960 0.2114 0.056 Uiso 1 1 calc R . .
C3 C 0.5551(4) 0.18936(17) 0.2628(2) 0.0415(8) Uani 1 1 d . . .
C4 C 0.5819(4) 0.11814(18) 0.2530(2) 0.0484(8) Uani 1 1 d . . .
H4 H 0.6720 0.1054 0.2467 0.058 Uiso 1 1 calc R . .
C5 C 0.4757(4) 0.06288(17) 0.25206(19) 0.0467(8) Uani 1 1 d . . .
C6 C 0.5015(5) -0.01208(19) 0.2438(2) 0.0590(10) Uani 1 1 d . . .
H6 H 0.5910 -0.0264 0.2378 0.071 Uiso 1 1 calc R . .
C7 C 0.3978(6) -0.0630(2) 0.2446(2) 0.0696(12) Uani 1 1 d . . .
H7 H 0.4173 -0.1120 0.2397 0.084 Uiso 1 1 calc R . .
C8 C 0.2634(6) -0.0431(2) 0.2528(3) 0.0694(12) Uani 1 1 d . . .
H8 H 0.1941 -0.0789 0.2539 0.083 Uiso 1 1 calc R . .
C9 C 0.2310(5) 0.0286(2) 0.2592(2) 0.0571(9) Uani 1 1 d . . .
H9 H 0.1386 0.0411 0.2634 0.068 Uiso 1 1 calc R . .
C10 C 0.3359(4) 0.08355(17) 0.25961(19) 0.0446(8) Uani 1 1 d . . .
C11 C 0.3093(4) 0.15836(18) 0.26793(19) 0.0439(8) Uani 1 1 d . . .
H11 H 0.2167 0.1724 0.2712 0.053 Uiso 1 1 calc R . .
C12 C 0.4157(4) 0.21012(16) 0.27129(19) 0.0404(7) Uani 1 1 d . . .
C13 C 0.2643(4) 0.31046(17) 0.2851(2) 0.0441(8) Uani 1 1 d . . .
H13A H 0.2885 0.3560 0.3143 0.053 Uiso 1 1 calc R . .
H13B H 0.2298 0.2761 0.3138 0.053 Uiso 1 1 calc R . .
C14 C 0.1288(4) 0.32321(16) 0.2044(2) 0.0420(8) Uani 1 1 d . . .
C17 C 0.6936(5) 0.3521(2) 0.4681(3) 0.0754(13) Uani 1 1 d . . .
H17 H 0.6059 0.3765 0.4308 0.090 Uiso 1 1 calc R . .
C16 C 0.7658(6) 0.3651(2) 0.5475(3) 0.0790(13) Uani 1 1 d . . .
H16 H 0.7374 0.3996 0.5754 0.095 Uiso 1 1 calc R . .
C15 C 0.8897(5) 0.3165(2) 0.5777(2) 0.0632(11) Uani 1 1 d . . .
H15 H 0.9604 0.3130 0.6310 0.076 Uiso 1 1 calc R . .
C18 C 0.7514(5) 0.0213(2) 0.5406(3) 0.0746(13) Uani 1 1 d . . .
H18 H 0.7055 -0.0022 0.5695 0.089 Uiso 1 1 calc R . .
C19 C 0.7245(5) 0.0058(2) 0.4651(3) 0.0725(13) Uani 1 1 d . . .
H19 H 0.6580 -0.0299 0.4322 0.087 Uiso 1 1 calc R . .
C20 C 0.8169(5) 0.0543(2) 0.4479(2) 0.0649(11) Uani 1 1 d . . .
H20 H 0.8224 0.0568 0.3996 0.078 Uiso 1 1 calc R . .
C21 C 1.4336(5) 0.1728(3) 0.4804(2) 0.0668(11) Uani 1 1 d . . .
H21 H 1.4808 0.1646 0.4464 0.080 Uiso 1 1 calc R . .
C22 C 1.5104(5) 0.1869(3) 0.5587(3) 0.0730(13) Uani 1 1 d . . .
H22 H 1.6194 0.1901 0.5894 0.088 Uiso 1 1 calc R . .
C23 C 1.3923(4) 0.1956(2) 0.5837(2) 0.0568(10) Uani 1 1 d . . .
H23 H 1.4097 0.2060 0.6354 0.068 Uiso 1 1 calc R . .
C24 C 0.0760(10) 0.4006(6) 0.4184(5) 0.218(5) Uani 1 1 d . . .
H24A H 0.0625 0.4193 0.3680 0.327 Uiso 1 1 calc R . .
H24B H -0.0063 0.4194 0.4308 0.327 Uiso 1 1 calc R . .
H24C H 0.0702 0.3484 0.4161 0.327 Uiso 1 1 calc R . .
C25 C 0.2304(16) 0.4086(7) 0.5559(5) 0.280(8) Uani 1 1 d . . .
H25A H 0.3337 0.4228 0.5948 0.419 Uiso 1 1 calc R . .
H25B H 0.2137 0.3579 0.5622 0.419 Uiso 1 1 calc R . .
H25C H 0.1511 0.4370 0.5629 0.419 Uiso 1 1 calc R . .
C26 C 0.3440(10) 0.4426(5) 0.4722(8) 0.186(5) Uani 1 1 d . . .
H26 H 0.4384 0.4465 0.5181 0.223 Uiso 1 1 calc R . .
N1 N 0.8948(3) 0.27507(15) 0.52074(17) 0.0495(7) Uani 1 1 d . . .
N2 N 0.7726(4) 0.29811(17) 0.45425(19) 0.0589(8) Uani 1 1 d . . .
H2N H 0.7483 0.2800 0.4081 0.071 Uiso 1 1 calc R . .
N3 N 0.8976(3) 0.09721(15) 0.50966(17) 0.0490(7) Uani 1 1 d . . .
N4 N 0.8544(4) 0.07570(17) 0.5661(2) 0.0565(8) Uani 1 1 d . . .
N5 N 1.2503(3) 0.18681(14) 0.52326(16) 0.0444(7) Uani 1 1 d . . .
N6 N 1.2790(4) 0.17277(17) 0.4603(2) 0.0508(8) Uani 1 1 d . . .
N7 N 0.2188(6) 0.4214(3) 0.4749(3) 0.0996(14) Uani 1 1 d . . .
O1 O 0.9140(3) 0.20377(14) 0.39351(14) 0.0510(6) Uani 1 1 d . . .
O2 O 1.0225(3) 0.16006(16) 0.31813(15) 0.0624(7) Uani 1 1 d . . .
O3 O 0.6511(2) 0.24710(11) 0.26636(14) 0.0444(5) Uani 1 1 d . . .
O4 O 0.4060(3) 0.28339(11) 0.28361(13) 0.0433(5) Uani 1 1 d . . .
O5 O 0.0060(3) 0.34896(15) 0.20403(16) 0.0639(7) Uani 1 1 d . . .
O6 O 0.1515(3) 0.30866(13) 0.14472(14) 0.0529(6) Uani 1 1 d . . .
O7 O 0.3378(8) 0.4592(3) 0.4021(3) 0.152(2) Uani 1 1 d . . .
H4N H 0.906(5) 0.096(2) 0.618(3) 0.088(15) Uiso 1 1 d . . .
H6N H 1.206(5) 0.168(2) 0.416(3) 0.066(13) Uiso 1 1 d . . .

loop_
_atom_site_aniso_label
_atom_site_aniso_U_11
_atom_site_aniso_U_22
_atom_site_aniso_U_33
_atom_site_aniso_U_23
_atom_site_aniso_U_13
_atom_site_aniso_U_12
Zn1 0.0389(2) 0.0481(2) 0.0470(3) 0.00037(17) 0.0225(2) -0.00033(16)
C1 0.0308(17) 0.0532(18) 0.042(2) -0.0022(14) 0.0180(15) -0.0070(14)
C2 0.0380(19) 0.061(2) 0.044(2) 0.0054(15) 0.0206(16) 0.0009(15)
C3 0.0345(17) 0.0461(17) 0.0425(19) 0.0036(14) 0.0156(15) 0.0022(14)
C4 0.0390(19) 0.053(2) 0.055(2) 0.0000(16) 0.0226(17) 0.0066(15)
C5 0.049(2) 0.0465(18) 0.043(2) 0.0001(14) 0.0185(17) -0.0030(16)
C6 0.061(2) 0.050(2) 0.065(2) -0.0063(17) 0.026(2) 0.0110(18)
C7 0.092(3) 0.042(2) 0.067(3) -0.0059(18) 0.028(2) -0.004(2)
C8 0.084(3) 0.053(2) 0.070(3) -0.0027(19) 0.032(2) -0.021(2)
C9 0.057(2) 0.064(2) 0.056(2) -0.0030(18) 0.030(2) -0.0089(18)
C10 0.054(2) 0.0418(17) 0.0380(19) -0.0022(13) 0.0194(16) -0.0034(15)
C11 0.0406(19) 0.0513(18) 0.043(2) 0.0011(14) 0.0210(16) 0.0035(15)
C12 0.0387(18) 0.0410(16) 0.0401(19) 0.0007(13) 0.0157(15) 0.0033(14)
C13 0.048(2) 0.0434(17) 0.046(2) -0.0009(14) 0.0251(17) 0.0087(15)
C14 0.043(2) 0.0416(17) 0.048(2) 0.0034(14) 0.0259(17) 0.0017(14)
C17 0.068(3) 0.082(3) 0.075(3) 0.008(2) 0.030(2) 0.034(2)
C16 0.089(3) 0.076(3) 0.082(3) -0.004(2) 0.046(3) 0.030(3)
C15 0.073(3) 0.066(2) 0.053(2) -0.0046(18) 0.030(2) 0.014(2)
C18 0.084(3) 0.069(3) 0.072(3) -0.004(2) 0.035(2) -0.031(2)
C19 0.081(3) 0.056(2) 0.065(3) -0.0076(19) 0.018(2) -0.025(2)
C20 0.084(3) 0.057(2) 0.046(2) -0.0039(17) 0.020(2) -0.008(2)
C21 0.046(2) 0.102(3) 0.059(3) 0.001(2) 0.029(2) 0.006(2)
C22 0.035(2) 0.116(4) 0.062(3) -0.015(2) 0.015(2) -0.004(2)
C23 0.039(2) 0.082(3) 0.046(2) -0.0122(18) 0.0155(18) -0.0060(18)
C24 0.129(7) 0.297(14) 0.163(8) -0.052(8) 0.002(6) -0.046(8)
C25 0.407(19) 0.280(15) 0.101(7) -0.009(8) 0.063(9) -0.127(14)
C26 0.093(6) 0.136(7) 0.284(14) -0.103(9) 0.041(8) -0.025(5)
N1 0.0486(18) 0.0537(16) 0.0495(18) -0.0003(13) 0.0243(15) 0.0055(14)
N2 0.053(2) 0.070(2) 0.051(2) -0.0003(15) 0.0201(16) 0.0130(16)
N3 0.0522(18) 0.0484(15) 0.0462(17) -0.0014(13) 0.0211(15) -0.0038(13)
N4 0.060(2) 0.0611(18) 0.051(2) -0.0064(15) 0.0261(17) -0.0173(15)
N5 0.0396(16) 0.0547(16) 0.0393(16) -0.0021(12) 0.0177(14) -0.0007(12)
N6 0.0377(18) 0.074(2) 0.0397(19) 0.0010(14) 0.0155(16) 0.0032(14)
N7 0.080(3) 0.101(3) 0.102(4) -0.022(3) 0.025(3) -0.021(3)
O1 0.0426(14) 0.0748(16) 0.0388(14) 0.0023(11) 0.0206(12) 0.0077(11)
O2 0.0378(14) 0.0975(19) 0.0528(16) -0.0077(14) 0.0205(12) 0.0145(13)
O3 0.0330(12) 0.0443(12) 0.0586(15) 0.0057(10) 0.0223(11) 0.0004(10)
O4 0.0381(13) 0.0400(11) 0.0534(14) -0.0028(10) 0.0212(11) 0.0019(10)
O5 0.0531(16) 0.0874(19) 0.0619(17) 0.0181(14) 0.0350(14) 0.0271(14)
O6 0.0492(15) 0.0702(16) 0.0412(14) -0.0007(11) 0.0214(12) 0.0080(12)
O7 0.202(6) 0.142(4) 0.153(5) -0.069(4) 0.113(5) -0.047(4)

loop_
_atom_type_symbol
_atom_type_description
_atom_type_scat_dispersion_real
_atom_type_scat_dispersion_imag
_atom_type_scat_source
C C 0.0033 0.0016 'International Tables Vol C Tables 4.2.6.8 and 6.1.1.4'
H H 0.0000 0.0000 'International Tables Vol C Tables 4.2.6.8 and 6.1.1.4'
N N 0.0061 0.0033 'International Tables Vol C Tables 4.2.6.8 and 6.1.1.4'
O O 0.0106 0.0060 'International Tables Vol C Tables 4.2.6.8 and 6.1.1.4'
Zn Zn 0.2839 1.4301 'International Tables Vol C Tables 4.2.6.8 and 6.1.1.4'

loop_
_geom_angle_atom_site_label_1
_geom_angle_atom_site_label_2
_geom_angle_atom_site_label_3
_geom_angle
_geom_angle_site_symmetry_1
_geom_angle_site_symmetry_3
_geom_angle_publ_flag
N3 Zn1 N5 124.79(11) . . ?
N3 Zn1 N1 106.64(12) . . ?
N5 Zn1 N1 128.23(11) . . ?
N3 Zn1 O6 99.80(10) . 4_666 ?
N5 Zn1 O6 86.13(10) . 4_666 ?
N1 Zn1 O6 91.06(11) . 4_666 ?
N3 Zn1 O1 89.76(11) . . ?
N5 Zn1 O1 91.95(10) . . ?
N1 Zn1 O1 82.03(10) . . ?
O6 Zn1 O1 169.52(10) 4_666 . ?
O2 C1 O1 126.3(3) . . ?
O2 C1 C2 116.4(3) . . ?
O1 C1 C2 117.3(3) . . ?
O3 C2 C1 113.2(3) . . ?
O3 C2 H2A 108.9 . . ?
C1 C2 H2A 108.9 . . ?
O3 C2 H2B 108.9 . . ?
C1 C2 H2B 108.9 . . ?
H2A C2 H2B 107.8 . . ?
C4 C3 O3 126.5(3) . . ?
C4 C3 C12 120.1(3) . . ?
O3 C3 C12 113.4(3) . . ?
C3 C4 C5 121.5(3) . . ?
C3 C4 H4 119.3 . . ?
C5 C4 H4 119.3 . . ?
C4 C5 C6 123.1(3) . . ?
C4 C5 C10 118.5(3) . . ?
C6 C5 C10 118.4(3) . . ?
C7 C6 C5 120.9(4) . . ?
C7 C6 H6 119.5 . . ?
C5 C6 H6 119.5 . . ?
C6 C7 C8 120.7(4) . . ?
C6 C7 H7 119.7 . . ?
C8 C7 H7 119.7 . . ?
C9 C8 C7 120.8(4) . . ?
C9 C8 H8 119.6 . . ?
C7 C8 H8 119.6 . . ?
C8 C9 C10 120.7(4) . . ?
C8 C9 H9 119.7 . . ?
C10 C9 H9 119.7 . . ?
C9 C10 C11 122.8(3) . . ?
C9 C10 C5 118.5(3) . . ?
C11 C10 C5 118.8(3) . . ?
C12 C11 C10 121.6(3) . . ?
C12 C11 H11 119.2 . . ?
C10 C11 H11 119.2 . . ?
C11 C12 O4 126.3(3) . . ?
C11 C12 C3 119.6(3) . . ?
O4 C12 C3 114.1(3) . . ?
O4 C13 C14 114.6(3) . . ?
O4 C13 H13A 108.6 . . ?
C14 C13 H13A 108.6 . . ?
O4 C13 H13B 108.6 . . ?
C14 C13 H13B 108.6 . . ?
H13A C13 H13B 107.6 . . ?
O5 C14 O6 126.2(3) . . ?
O5 C14 C13 116.0(3) . . ?
O6 C14 C13 117.8(3) . . ?
N2 C17 C16 106.9(4) . . ?
N2 C17 H17 126.6 . . ?
C16 C17 H17 126.6 . . ?
C17 C16 C15 105.4(4) . . ?
C17 C16 H16 127.3 . . ?
C15 C16 H16 127.3 . . ?
N1 C15 C16 111.0(4) . . ?
N1 C15 H15 124.5 . . ?
C16 C15 H15 124.5 . . ?
N4 C18 C19 108.2(4) . . ?
N4 C18 H18 125.9 . . ?
C19 C18 H18 125.9 . . ?
C18 C19 C20 105.0(4) . . ?
C18 C19 H19 127.5 . . ?
C20 C19 H19 127.5 . . ?
N3 C20 C19 110.9(4) . . ?
N3 C20 H20 124.6 . . ?
C19 C20 H20 124.6 . . ?
N6 C21 C22 107.9(4) . . ?
N6 C21 H21 126.0 . . ?
C22 C21 H21 126.0 . . ?
C21 C22 C23 105.3(3) . . ?
C21 C22 H22 127.4 . . ?
C23 C22 H22 127.4 . . ?
N5 C23 C22 110.4(4) . . ?
N5 C23 H23 124.8 . . ?
C22 C23 H23 124.8 . . ?
N7 C24 H24A 109.5 . . ?
N7 C24 H24B 109.5 . . ?
H24A C24 H24B 109.5 . . ?
N7 C24 H24C 109.5 . . ?
H24A C24 H24C 109.5 . . ?
H24B C24 H24C 109.5 . . ?
N7 C25 H25A 109.5 . . ?
N7 C25 H25B 109.5 . . ?
H25A C25 H25B 109.5 . . ?
N7 C25 H25C 109.5 . . ?
H25A C25 H25C 109.5 . . ?
H25B C25 H25C 109.5 . . ?
N7 C26 O7 118.1(9) . . ?
N7 C26 H26 121.0 . . ?
O7 C26 H26 121.0 . . ?
C15 N1 N2 104.6(3) . . ?
C15 N1 Zn1 132.7(3) . . ?
N2 N1 Zn1 122.4(2) . . ?
C17 N2 N1 112.1(3) . . ?
C17 N2 H2N 124.0 . . ?
N1 N2 H2N 124.0 . . ?
C20 N3 N4 105.0(3) . . ?
C20 N3 Zn1 132.3(3) . . ?
N4 N3 Zn1 122.1(2) . . ?
C18 N4 N3 110.9(3) . . ?
C18 N4 H4N 128(3) . . ?
N3 N4 H4N 120(3) . . ?
C23 N5 N6 105.3(3) . . ?
C23 N5 Zn1 129.5(3) . . ?
N6 N5 Zn1 125.1(2) . . ?
C21 N6 N5 111.1(3) . . ?
C21 N6 H6N 127(3) . . ?
N5 N6 H6N 121(3) . . ?
C26 N7 C24 132.7(9) . . ?
C26 N7 C25 115.6(8) . . ?
C24 N7 C25 111.3(7) . . ?
C1 O1 Zn1 146.6(2) . . ?
C3 O3 C2 115.3(2) . . ?
C12 O4 C13 118.3(2) . . ?
C14 O6 Zn1 139.5(2) . 4_465 ?

loop_
_geom_bond_atom_site_label_1
_geom_bond_atom_site_label_2
_geom_bond_distance
_geom_bond_site_symmetry_2
_geom_bond_publ_flag
Zn1 N3 2.023(3) . ?
Zn1 N5 2.035(3) . ?
Zn1 N1 2.057(3) . ?
Zn1 O6 2.072(2) 4_666 ?
Zn1 O1 2.196(2) . ?
C1 O2 1.237(4) . ?
C1 O1 1.248(4) . ?
C1 C2 1.521(5) . ?
C2 O3 1.429(4) . ?
C2 H2A 0.9700 . ?
C2 H2B 0.9700 . ?
C3 C4 1.359(4) . ?
C3 O3 1.372(4) . ?
C3 C12 1.432(5) . ?
C4 C5 1.415(5) . ?
C4 H4 0.9300 . ?
C5 C6 1.417(5) . ?
C5 C10 1.427(5) . ?
C6 C7 1.352(6) . ?
C6 H6 0.9300 . ?
C7 C8 1.380(6) . ?
C7 H7 0.9300 . ?
C8 C9 1.367(6) . ?
C8 H8 0.9300 . ?
C9 C10 1.405(5) . ?
C9 H9 0.9300 . ?
C10 C11 1.416(4) . ?
C11 C12 1.358(5) . ?
C11 H11 0.9300 . ?
C12 O4 1.374(4) . ?
C13 O4 1.428(4) . ?
C13 C14 1.511(5) . ?
C13 H13A 0.9700 . ?
C13 H13B 0.9700 . ?
C14 O5 1.239(4) . ?
C14 O6 1.255(4) . ?
C17 N2 1.328(5) . ?
C17 C16 1.362(6) . ?
C17 H17 0.9300 . ?
C16 C15 1.375(6) . ?
C16 H16 0.9300 . ?
C15 N1 1.328(5) . ?
C15 H15 0.9300 . ?
C18 N4 1.324(5) . ?
C18 C19 1.354(6) . ?
C18 H18 0.9300 . ?
C19 C20 1.373(6) . ?
C19 H19 0.9300 . ?
C20 N3 1.331(4) . ?
C20 H20 0.9300 . ?
C21 N6 1.327(5) . ?
C21 C22 1.350(6) . ?
C21 H21 0.9300 . ?
C22 C23 1.383(6) . ?
C22 H22 0.9300 . ?
C23 N5 1.329(4) . ?
C23 H23 0.9300 . ?
C24 N7 1.350(8) . ?
C24 H24A 0.9600 . ?
C24 H24B 0.9600 . ?
C24 H24C 0.9600 . ?
C25 N7 1.494(10) . ?
C25 H25A 0.9600 . ?
C25 H25B 0.9600 . ?
C25 H25C 0.9600 . ?
C26 N7 1.256(10) . ?
C26 O7 1.324(13) . ?
C26 H26 0.9300 . ?
N1 N2 1.342(4) . ?
N2 H2N 0.8600 . ?
N3 N4 1.345(4) . ?
N4 H4N 0.96(5) . ?
N5 N6 1.343(4) . ?
N6 H6N 0.82(4) . ?
O6 Zn1 2.072(2) 4_465 ?

loop_
_geom_torsion_atom_site_label_1
_geom_torsion_atom_site_label_2
_geom_torsion_atom_site_label_3
_geom_torsion_atom_site_label_4
_geom_torsion
_geom_torsion_site_symmetry_1
_geom_torsion_site_symmetry_2
_geom_torsion_site_symmetry_3
_geom_torsion_site_symmetry_4
_geom_torsion_publ_flag
O2 C1 C2 O3 161.7(3) . . . . ?
O1 C1 C2 O3 -20.5(4) . . . . ?
O3 C3 C4 C5 178.5(3) . . . . ?
C12 C3 C4 C5 -1.0(5) . . . . ?
C3 C4 C5 C6 -178.5(3) . . . . ?
C3 C4 C5 C10 1.6(5) . . . . ?
C4 C5 C6 C7 178.9(4) . . . . ?
C10 C5 C6 C7 -1.3(5) . . . . ?
C5 C6 C7 C8 0.6(6) . . . . ?
C6 C7 C8 C9 0.8(7) . . . . ?
C7 C8 C9 C10 -1.5(6) . . . . ?
C8 C9 C10 C11 -178.5(4) . . . . ?
C8 C9 C10 C5 0.8(5) . . . . ?
C4 C5 C10 C9 -179.6(3) . . . . ?
C6 C5 C10 C9 0.5(5) . . . . ?
C4 C5 C10 C11 -0.2(5) . . . . ?
C6 C5 C10 C11 179.9(3) . . . . ?
C9 C10 C11 C12 177.3(3) . . . . ?
C5 C10 C11 C12 -2.1(5) . . . . ?
C10 C11 C12 O4 -176.2(3) . . . . ?
C10 C11 C12 C3 2.8(5) . . . . ?
C4 C3 C12 C11 -1.3(5) . . . . ?
O3 C3 C12 C11 179.2(3) . . . . ?
C4 C3 C12 O4 177.8(3) . . . . ?
O3 C3 C12 O4 -1.7(4) . . . . ?
O4 C13 C14 O5 -177.7(3) . . . . ?
O4 C13 C14 O6 0.6(4) . . . . ?
N2 C17 C16 C15 0.5(5) . . . . ?
C17 C16 C15 N1 -0.2(6) . . . . ?
N4 C18 C19 C20 -0.2(5) . . . . ?
C18 C19 C20 N3 0.4(5) . . . . ?
N6 C21 C22 C23 -0.3(5) . . . . ?
C21 C22 C23 N5 0.2(5) . . . . ?
C16 C15 N1 N2 -0.1(5) . . . . ?
C16 C15 N1 Zn1 -174.1(3) . . . . ?
N3 Zn1 N1 C15 100.5(4) . . . . ?
N5 Zn1 N1 C15 -86.0(4) . . . . ?
O6 Zn1 N1 C15 -0.1(4) 4_666 . . . ?
O1 Zn1 N1 C15 -172.2(4) . . . . ?
N3 Zn1 N1 N2 -72.7(3) . . . . ?
N5 Zn1 N1 N2 100.8(3) . . . . ?
O6 Zn1 N1 N2 -173.3(3) 4_666 . . . ?
O1 Zn1 N1 N2 14.7(3) . . . . ?
C16 C17 N2 N1 -0.6(5) . . . . ?
C15 N1 N2 C17 0.4(5) . . . . ?
Zn1 N1 N2 C17 175.2(3) . . . . ?
C19 C20 N3 N4 -0.4(5) . . . . ?
C19 C20 N3 Zn1 -171.2(3) . . . . ?
N5 Zn1 N3 C20 -71.9(4) . . . . ?
N1 Zn1 N3 C20 101.9(4) . . . . ?
O6 Zn1 N3 C20 -164.0(3) 4_666 . . . ?
O1 Zn1 N3 C20 20.3(4) . . . . ?
N5 Zn1 N3 N4 118.5(3) . . . . ?
N1 Zn1 N3 N4 -67.7(3) . . . . ?
O6 Zn1 N3 N4 26.4(3) 4_666 . . . ?
O1 Zn1 N3 N4 -149.3(3) . . . . ?
C19 C18 N4 N3 0.0(5) . . . . ?
C20 N3 N4 C18 0.2(4) . . . . ?
Zn1 N3 N4 C18 172.2(3) . . . . ?
C22 C23 N5 N6 -0.1(4) . . . . ?
C22 C23 N5 Zn1 176.2(3) . . . . ?
N3 Zn1 N5 C23 -106.1(3) . . . . ?
N1 Zn1 N5 C23 81.5(3) . . . . ?
O6 Zn1 N5 C23 -6.8(3) 4_666 . . . ?
O1 Zn1 N5 C23 162.9(3) . . . . ?
N3 Zn1 N5 N6 69.5(3) . . . . ?
N1 Zn1 N5 N6 -103.0(3) . . . . ?
O6 Zn1 N5 N6 168.7(3) 4_666 . . . ?
O1 Zn1 N5 N6 -21.6(3) . . . . ?
C22 C21 N6 N5 0.3(5) . . . . ?
C23 N5 N6 C21 -0.2(4) . . . . ?
Zn1 N5 N6 C21 -176.6(3) . . . . ?
O7 C26 N7 C24 11.6(14) . . . . ?
O7 C26 N7 C25 -175.8(8) . . . . ?
O2 C1 O1 Zn1 2.9(6) . . . . ?
C2 C1 O1 Zn1 -174.8(3) . . . . ?
N3 Zn1 O1 C1 -95.9(4) . . . . ?
N5 Zn1 O1 C1 28.9(4) . . . . ?
N1 Zn1 O1 C1 157.3(4) . . . . ?
O6 Zn1 O1 C1 108.1(6) 4_666 . . . ?
C4 C3 O3 C2 2.2(5) . . . . ?
C12 C3 O3 C2 -178.4(3) . . . . ?
C1 C2 O3 C3 -76.0(4) . . . . ?
C11 C12 O4 C13 -7.0(5) . . . . ?
C3 C12 O4 C13 174.0(3) . . . . ?
C14 C13 O4 C12 -80.9(3) . . . . ?
O5 C14 O6 Zn1 -0.5(6) . . . 4_465 ?
C13 C14 O6 Zn1 -178.7(2) . . . 4_465 ?
